data_4342299
loop_
_publ_author_name
'Huang, Kexuan'
'Martin, Caleb D.'

_publ_section_title
;
 Ring expansion reactions of pentaphenylborole with dipolar molecules as a
 route to seven-membered boron heterocycles.
;
_journal_issue 4
_journal_name_full 'Inorganic chemistry'
_journal_page_first 1869
_journal_page_last 1875
_journal_paper_doi 10.1021/ic502784d
_journal_volume 54
_journal_year 2015
_chemical_formula_sum 'C41 H31 B O'
_chemical_formula_weight 550.47
_chemical_name_systematic
;
 ?
;
_space_group_crystal_system triclinic
_space_group_IT_number 2
_space_group_name_Hall '-P 1'
_space_group_name_H-M_alt 'P -1'
_symmetry_space_group_name_Hall '-P 1'
_symmetry_space_group_name_H-M 'P -1'
_atom_sites_solution_hydrogens geom
_audit_creation_method SHELXL-2013
_cell_angle_alpha 100.047(4)
_cell_angle_beta 103.508(4)
_cell_angle_gamma 109.228(4)
_cell_formula_units_Z 4
_cell_length_a 12.8212(16)
_cell_length_b 15.808(2)
_cell_length_c 16.9423(19)
_cell_measurement_temperature 150(2)
_cell_volume 3032.1(7)
_computing_cell_refinement 'Bruker SAINT'
_computing_data_collection 'Bruker APEX2'
_computing_data_reduction 'Bruker SAINT'
_computing_molecular_graphics 'Bruker SHELXTL'
_computing_publication_material 'Bruker SHELXTL'
_computing_structure_refinement 'SHELXL-2013 (Sheldrick, 2013)'
_computing_structure_solution 'SHELXS-97 (Sheldrick 2008)'
_diffrn_ambient_temperature 150(2)
_diffrn_measured_fraction_theta_full 0.998
_diffrn_measured_fraction_theta_max 0.998
_diffrn_measurement_device_type 'Bruker APEX-II CCD'
_diffrn_measurement_method '\f and \w scans'
_diffrn_radiation_type MoK\a
_diffrn_radiation_wavelength 0.71073
_diffrn_reflns_av_R_equivalents 0.0708
_diffrn_reflns_av_unetI/netI 0.0448
_diffrn_reflns_Laue_measured_fraction_full 0.998
_diffrn_reflns_Laue_measured_fraction_max 0.998
_diffrn_reflns_limit_h_max 16
_diffrn_reflns_limit_h_min -16
_diffrn_reflns_limit_k_max 20
_diffrn_reflns_limit_k_min -20
_diffrn_reflns_limit_l_max 21
_diffrn_reflns_limit_l_min -21
_diffrn_reflns_number 81512
_diffrn_reflns_point_group_measured_fraction_full 0.998
_diffrn_reflns_point_group_measured_fraction_max 0.998
_diffrn_reflns_theta_full 25.242
_diffrn_reflns_theta_max 26.730
_diffrn_reflns_theta_min 1.771
_exptl_absorpt_coefficient_mu 0.070
_exptl_absorpt_correction_T_max 0.992
_exptl_absorpt_correction_T_min 0.988
_exptl_absorpt_correction_type multi-scan
_exptl_absorpt_process_details SADABs
_exptl_crystal_colour colourless
_exptl_crystal_density_diffrn 1.207
_exptl_crystal_description block
_exptl_crystal_F_000 1160
_exptl_crystal_size_max 0.200
_exptl_crystal_size_mid 0.140
_exptl_crystal_size_min 0.110
_refine_diff_density_max 0.422
_refine_diff_density_min -0.419
_refine_diff_density_rms 0.097
_refine_ls_extinction_method none
_refine_ls_goodness_of_fit_ref 1.130
_refine_ls_hydrogen_treatment constr
_refine_ls_matrix_type full
_refine_ls_number_parameters 775
_refine_ls_number_reflns 12863
_refine_ls_number_restraints 0
_refine_ls_restrained_S_all 1.130
_refine_ls_R_factor_all 0.1098
_refine_ls_R_factor_gt 0.0829
_refine_ls_shift/su_max 0.000
_refine_ls_shift/su_mean 0.000
_refine_ls_structure_factor_coef Fsqd
_refine_ls_weighting_details 'w=1/[\s^2^(Fo^2^)+(0.0885P)^2^+7.4730P] where P=(Fo^2^+2Fc^2^)/3'
_refine_ls_weighting_scheme calc
_refine_ls_wR_factor_gt 0.2446
_refine_ls_wR_factor_ref 0.2616
_reflns_Friedel_coverage 0.000
_reflns_number_gt 9495
_reflns_number_total 12863
_reflns_threshold_expression 'I > 2\s(I)'
_cod_data_source_file ic502784d_si_002.cif
_cod_data_source_block cdm13
_cod_depositor_comments 'Adding full bibliography for 4342296--4342300.cif.'
_cod_original_cell_volume 3032.0(6)
_cod_database_code 4342299
_shelx_space_group_comment
;
The symmetry employed for this shelxl refinement is uniquely defined
by the following loop, which should always be used as a source of
symmetry information in preference to the above space-group names.
They are only intended as comments.
;
_shelx_estimated_absorpt_t_min 0.986
_shelx_estimated_absorpt_t_max 0.992
_shelxl_version_number 2013-4

loop_
_space_group_symop_operation_xyz
'x, y, z'
'-x, -y, -z'

loop_
_atom_site_label
_atom_site_type_symbol
_atom_site_fract_x
_atom_site_fract_y
_atom_site_fract_z
_atom_site_U_iso_or_equiv
_atom_site_adp_type
_atom_site_occupancy
_atom_site_site_symmetry_order
_atom_site_calc_flag
_atom_site_refinement_flags_posn
_atom_site_refinement_flags_adp
O1 O 0.9642(2) 0.68935(16) 0.58348(15) 0.0258(5) Uani 1 1 d . .
O101 O 0.32833(19) 0.80848(16) 0.22866(15) 0.0274(5) Uani 1 1 d . .
C44 C 0.6994(4) 0.8975(3) 0.8577(3) 0.0472(11) Uani 1 1 d . .
H1 H 0.6786 0.9339 0.8972 0.057 Uiso 1 1 calc R U
C45 C 0.6151(4) 0.8302(3) 0.7886(3) 0.0410(9) Uani 1 1 d . .
H26 H 0.5355 0.8192 0.7809 0.049 Uiso 1 1 calc R U
C46 C 0.6455(3) 0.7784(3) 0.7300(2) 0.0298(8) Uani 1 1 d . .
H27 H 0.5864 0.7318 0.6827 0.036 Uiso 1 1 calc R U
C41 C 0.7613(3) 0.7936(2) 0.7395(2) 0.0239(7) Uani 1 1 d . .
C4 C 0.8001(3) 0.7434(2) 0.6759(2) 0.0230(7) Uani 1 1 d . .
C3 C 0.7906(3) 0.6474(2) 0.6788(2) 0.0233(7) Uani 1 1 d . .
C2 C 0.8800(3) 0.6198(2) 0.6780(2) 0.0232(7) Uani 1 1 d . .
C1 C 0.9908(3) 0.6870(2) 0.6709(2) 0.0246(7) Uani 1 1 d . .
H14 H 1.0076 0.7503 0.7066 0.029 Uiso 1 1 calc R U
C11 C 1.0987(3) 0.6669(2) 0.6945(2) 0.0266(7) Uani 1 1 d . .
C16 C 1.1177(3) 0.6001(3) 0.6416(3) 0.0386(9) Uani 1 1 d . .
H15 H 1.0600 0.5636 0.5891 0.046 Uiso 1 1 calc R U
C15 C 1.2209(4) 0.5863(3) 0.6648(3) 0.0487(11) Uani 1 1 d . .
H16 H 1.2329 0.5400 0.6283 0.058 Uiso 1 1 calc R U
C14 C 1.3053(4) 0.6386(3) 0.7395(3) 0.0497(12) Uani 1 1 d . .
H2 H 1.3755 0.6286 0.7552 0.060 Uiso 1 1 calc R U
C54 C 0.9336(4) 1.0742(3) 0.6391(3) 0.0393(9) Uani 1 1 d . .
H3 H 0.9552 1.1390 0.6449 0.047 Uiso 1 1 calc R U
C53 C 1.0125(3) 1.0341(3) 0.6345(3) 0.0425(10) Uani 1 1 d . .
H31 H 1.0886 1.0711 0.6360 0.051 Uiso 1 1 calc R U
C52 C 0.9825(3) 0.9409(3) 0.6278(3) 0.0345(8) Uani 1 1 d . .
H30 H 1.0385 0.9143 0.6249 0.041 Uiso 1 1 calc R U
C51 C 0.8720(3) 0.8846(2) 0.6252(2) 0.0231(7) Uani 1 1 d . .
C5 C 0.8484(3) 0.7849(2) 0.6221(2) 0.0229(7) Uani 1 1 d . .
C21 C 0.8651(3) 0.5204(2) 0.6706(2) 0.0256(7) Uani 1 1 d . .
C26 C 0.8097(4) 0.4561(3) 0.5919(3) 0.0431(10) Uani 1 1 d . .
H8 H 0.7801 0.4754 0.5444 0.052 Uiso 1 1 calc R U
C25 C 0.7972(4) 0.3639(3) 0.5819(3) 0.0539(13) Uani 1 1 d . .
H7 H 0.7611 0.3207 0.5275 0.065 Uiso 1 1 calc R U
C24 C 0.8370(4) 0.3351(3) 0.6503(4) 0.0516(13) Uani 1 1 d . .
H4 H 0.8269 0.2717 0.6435 0.062 Uiso 1 1 calc R U
C23 C 0.8910(4) 0.3971(3) 0.7282(3) 0.0494(12) Uani 1 1 d . .
H5 H 0.9176 0.3766 0.7756 0.059 Uiso 1 1 calc R U
C22 C 0.9075(4) 0.4913(3) 0.7387(3) 0.0360(9) Uani 1 1 d . .
H6 H 0.9479 0.5348 0.7927 0.043 Uiso 1 1 calc R U
C61 C 0.8586(3) 0.7255(2) 0.4603(2) 0.0239(7) Uani 1 1 d . .
C62 C 0.7797(3) 0.7597(2) 0.4208(2) 0.0250(7) Uani 1 1 d . .
H13 H 0.7457 0.7909 0.4537 0.030 Uiso 1 1 calc R U
C63 C 0.7495(3) 0.7493(2) 0.3343(2) 0.0299(8) Uani 1 1 d . .
H12 H 0.6950 0.7730 0.3088 0.036 Uiso 1 1 calc R U
C64 C 0.7985(3) 0.7046(3) 0.2852(2) 0.0321(8) Uani 1 1 d . .
H11 H 0.7786 0.6982 0.2262 0.039 Uiso 1 1 calc R U
C65 C 0.8766(3) 0.6695(3) 0.3227(2) 0.0347(8) Uani 1 1 d . .
H10 H 0.9102 0.6383 0.2894 0.042 Uiso 1 1 calc R U
C66 C 0.9061(3) 0.6796(3) 0.4089(2) 0.0310(8) Uani 1 1 d . .
H9 H 0.9597 0.6548 0.4338 0.037 Uiso 1 1 calc R U
C12 C 1.1845(3) 0.7201(3) 0.7703(2) 0.0351(8) Uani 1 1 d . .
H18 H 1.1730 0.7662 0.8075 0.042 Uiso 1 1 calc R U
C13 C 1.2878(3) 0.7057(3) 0.7917(3) 0.0456(11) Uani 1 1 d . .
H17 H 1.3471 0.7429 0.8433 0.055 Uiso 1 1 calc R U
C31 C 0.6777(3) 0.5847(2) 0.6834(2) 0.0259(7) Uani 1 1 d . .
C32 C 0.6697(4) 0.5575(3) 0.7557(3) 0.0383(9) Uani 1 1 d . .
H19 H 0.7376 0.5751 0.8024 0.046 Uiso 1 1 calc R U
C33 C 0.5612(5) 0.5041(3) 0.7596(3) 0.0554(13) Uani 1 1 d . .
H20 H 0.5557 0.4857 0.8095 0.067 Uiso 1 1 calc R U
C34 C 0.4625(4) 0.4777(3) 0.6928(4) 0.0542(13) Uani 1 1 d . .
H21 H 0.3892 0.4414 0.6967 0.065 Uiso 1 1 calc R U
C35 C 0.4690(4) 0.5034(3) 0.6211(3) 0.0491(11) Uani 1 1 d . .
H22 H 0.4007 0.4846 0.5745 0.059 Uiso 1 1 calc R U
C36 C 0.5765(3) 0.5573(3) 0.6164(3) 0.0375(9) Uani 1 1 d . .
H23 H 0.5809 0.5757 0.5664 0.045 Uiso 1 1 calc R U
C43 C 0.8141(4) 0.9115(3) 0.8691(3) 0.0486(11) Uani 1 1 d . .
H24 H 0.8726 0.9570 0.9174 0.058 Uiso 1 1 calc R U
C42 C 0.8454(3) 0.8602(3) 0.8112(2) 0.0355(8) Uani 1 1 d . .
H25 H 0.9250 0.8705 0.8203 0.043 Uiso 1 1 calc R U
C56 C 0.7917(3) 0.9259(3) 0.6286(2) 0.0315(8) Uani 1 1 d . .
H28 H 0.7151 0.8891 0.6263 0.038 Uiso 1 1 calc R U
C55 C 0.8228(4) 1.0199(3) 0.6353(3) 0.0385(9) Uani 1 1 d . .
H29 H 0.7673 1.0472 0.6374 0.046 Uiso 1 1 calc R U
C164 C -0.0450(4) 0.8028(3) 0.0351(4) 0.0618(15) Uani 1 1 d . .
H32 H -0.1157 0.8098 0.0121 0.074 Uiso 1 1 calc R U
C163 C 0.0091(4) 0.7707(3) -0.0178(4) 0.0576(14) Uani 1 1 d . .
H59 H -0.0246 0.7555 -0.0772 0.069 Uiso 1 1 calc R U
C162 C 0.1132(3) 0.7604(3) 0.0158(3) 0.0414(10) Uani 1 1 d . .
H56 H 0.1496 0.7377 -0.0210 0.050 Uiso 1 1 calc R U
C161 C 0.1642(3) 0.7832(2) 0.1030(3) 0.0334(8) Uani 1 1 d . .
B101 B 0.2818(3) 0.7742(3) 0.1440(3) 0.0272(8) Uani 1 1 d . .
C101 C 0.4387(3) 0.8025(2) 0.2674(2) 0.0242(7) Uani 1 1 d . .
H55 H 0.4348 0.7397 0.2399 0.029 Uiso 1 1 calc R U
C102 C 0.5303(3) 0.8751(2) 0.2451(2) 0.0233(7) Uani 1 1 d . .
C121 C 0.6090(3) 0.9666(2) 0.3064(2) 0.0236(7) Uani 1 1 d . .
C122 C 0.6935(3) 0.9731(2) 0.3783(2) 0.0273(7) Uani 1 1 d . .
H36 H 0.6961 0.9179 0.3920 0.033 Uiso 1 1 calc R U
C123 C 0.7743(3) 1.0594(3) 0.4303(2) 0.0348(8) Uani 1 1 d . .
H37 H 0.8326 1.0629 0.4786 0.042 Uiso 1 1 calc R U
C124 C 0.7698(3) 1.1402(3) 0.4117(3) 0.0375(9) Uani 1 1 d . .
H33 H 0.8260 1.1991 0.4465 0.045 Uiso 1 1 calc R U
C154 C 0.1191(4) 0.4480(3) -0.0582(3) 0.0483(11) Uani 1 1 d . .
H34 H 0.0687 0.3864 -0.0908 0.058 Uiso 1 1 calc R U
C153 C 0.1839(4) 0.5084(3) -0.0941(3) 0.0527(12) Uani 1 1 d . .
H35 H 0.1769 0.4887 -0.1521 0.063 Uiso 1 1 calc R U
C152 C 0.2594(4) 0.5978(3) -0.0467(2) 0.0433(10) Uani 1 1 d . .
H62 H 0.3056 0.6383 -0.0717 0.052 Uiso 1 1 calc R U
C151 C 0.2676(3) 0.6282(2) 0.0373(2) 0.0289(7) Uani 1 1 d . .
C105 C 0.3439(3) 0.7248(2) 0.0923(2) 0.0276(7) Uani 1 1 d . .
C126 C 0.6034(3) 1.0486(3) 0.2902(2) 0.0310(8) Uani 1 1 d . .
H39 H 0.5441 1.0456 0.2429 0.037 Uiso 1 1 calc R U
C125 C 0.6839(4) 1.1349(3) 0.3428(3) 0.0371(9) Uani 1 1 d . .
H38 H 0.6794 1.1904 0.3310 0.045 Uiso 1 1 calc R U
C103 C 0.5362(3) 0.8554(2) 0.1651(2) 0.0240(7) Uani 1 1 d . .
C104 C 0.4582(3) 0.7653(2) 0.1011(2) 0.0255(7) Uani 1 1 d . .
C141 C 0.5202(3) 0.7181(2) 0.0563(2) 0.0280(7) Uani 1 1 d . .
C146 C 0.5504(3) 0.6507(3) 0.0873(2) 0.0365(9) Uani 1 1 d . .
H44 H 0.5288 0.6346 0.1343 0.044 Uiso 1 1 calc R U
C145 C 0.6112(4) 0.6069(3) 0.0510(3) 0.0450(10) Uani 1 1 d . .
H43 H 0.6309 0.5609 0.0729 0.054 Uiso 1 1 calc R U
C144 C 0.6436(4) 0.6296(3) -0.0171(3) 0.0463(10) Uani 1 1 d . .
H42 H 0.6861 0.5996 -0.0418 0.056 Uiso 1 1 calc R U
C143 C 0.6143(4) 0.6955(3) -0.0490(2) 0.0422(10) Uani 1 1 d . .
H41 H 0.6356 0.7104 -0.0965 0.051 Uiso 1 1 calc R U
C142 C 0.5539(3) 0.7405(3) -0.0125(2) 0.0331(8) Uani 1 1 d . .
H40 H 0.5353 0.7869 -0.0345 0.040 Uiso 1 1 calc R U
C131 C 0.6295(3) 0.9207(2) 0.1400(2) 0.0250(7) Uani 1 1 d . .
C132 C 0.6043(3) 0.9733(3) 0.0871(2) 0.0341(8) Uani 1 1 d . .
H49 H 0.5265 0.9687 0.0662 0.041 Uiso 1 1 calc R U
C133 C 0.6916(3) 1.0330(3) 0.0639(2) 0.0379(9) Uani 1 1 d . .
H48 H 0.6735 1.0694 0.0279 0.046 Uiso 1 1 calc R U
C134 C 0.8041(3) 1.0391(3) 0.0931(2) 0.0368(9) Uani 1 1 d . .
H47 H 0.8638 1.0796 0.0772 0.044 Uiso 1 1 calc R U
C135 C 0.8298(3) 0.9865(3) 0.1455(3) 0.0408(9) Uani 1 1 d . .
H46 H 0.9074 0.9903 0.1653 0.049 Uiso 1 1 calc R U
C136 C 0.7430(3) 0.9278(3) 0.1694(3) 0.0348(8) Uani 1 1 d . .
H45 H 0.7617 0.8923 0.2062 0.042 Uiso 1 1 calc R U
C111 C 0.4542(3) 0.8095(2) 0.3591(2) 0.0235(7) Uani 1 1 d . .
C112 C 0.4883(3) 0.7459(3) 0.3931(2) 0.0305(8) Uani 1 1 d . .
H54 H 0.5019 0.6992 0.3584 0.037 Uiso 1 1 calc R U
C113 C 0.5028(4) 0.7496(3) 0.4778(2) 0.0383(9) Uani 1 1 d . .
H53 H 0.5273 0.7063 0.5012 0.046 Uiso 1 1 calc R U
C114 C 0.4811(3) 0.8171(3) 0.5279(2) 0.0352(8) Uani 1 1 d . .
H52 H 0.4906 0.8199 0.5858 0.042 Uiso 1 1 calc R U
C115 C 0.4459(3) 0.8796(3) 0.4943(2) 0.0313(8) Uani 1 1 d . .
H51 H 0.4304 0.9253 0.5287 0.038 Uiso 1 1 calc R U
C116 C 0.4330(3) 0.8765(2) 0.4106(2) 0.0278(7) Uani 1 1 d . .
H50 H 0.4093 0.9205 0.3879 0.033 Uiso 1 1 calc R U
C165 C 0.0035(4) 0.8248(4) 0.1211(4) 0.0626(14) Uani 1 1 d . .
H58 H -0.0343 0.8462 0.1574 0.075 Uiso 1 1 calc R U
C166 C 0.1071(4) 0.8157(3) 0.1551(3) 0.0456(10) Uani 1 1 d . .
H57 H 0.1400 0.8316 0.2147 0.055 Uiso 1 1 calc R U
C156 C 0.2004(3) 0.5668(3) 0.0721(3) 0.0348(8) Uani 1 1 d . .
H61 H 0.2047 0.5867 0.1295 0.042 Uiso 1 1 calc R U
C155 C 0.1276(4) 0.4774(3) 0.0251(3) 0.0443(10) Uani 1 1 d . .
H60 H 0.0831 0.4359 0.0503 0.053 Uiso 1 1 calc R U
B1 B 0.8916(3) 0.7322(2) 0.5566(2) 0.0234(8) Uani 1 1 d . .

loop_
_atom_site_aniso_label
_atom_site_aniso_U_11
_atom_site_aniso_U_22
_atom_site_aniso_U_33
_atom_site_aniso_U_23
_atom_site_aniso_U_13
_atom_site_aniso_U_12
O1 0.0257(12) 0.0273(12) 0.0302(13) 0.0125(10) 0.0125(10) 0.0123(10)
O101 0.0215(11) 0.0290(13) 0.0316(13) 0.0093(10) 0.0078(10) 0.0095(10)
C44 0.065(3) 0.044(2) 0.042(2) 0.0049(19) 0.032(2) 0.025(2)
C45 0.043(2) 0.044(2) 0.051(2) 0.017(2) 0.028(2) 0.0234(19)
C46 0.0279(18) 0.0307(18) 0.0346(19) 0.0093(15) 0.0141(15) 0.0128(15)
C41 0.0286(17) 0.0226(16) 0.0234(16) 0.0101(13) 0.0117(14) 0.0093(13)
C4 0.0190(15) 0.0203(16) 0.0291(17) 0.0072(13) 0.0101(13) 0.0049(12)
C3 0.0232(16) 0.0230(16) 0.0234(16) 0.0079(13) 0.0092(13) 0.0066(13)
C2 0.0246(16) 0.0225(16) 0.0234(16) 0.0094(13) 0.0087(13) 0.0078(13)
C1 0.0214(16) 0.0234(16) 0.0302(18) 0.0107(14) 0.0091(13) 0.0077(13)
C11 0.0198(16) 0.0269(17) 0.0366(19) 0.0178(15) 0.0099(14) 0.0080(13)
C16 0.0301(19) 0.034(2) 0.054(2) 0.0123(18) 0.0139(18) 0.0146(16)
C15 0.035(2) 0.044(2) 0.080(3) 0.026(2) 0.024(2) 0.0232(19)
C14 0.029(2) 0.059(3) 0.079(3) 0.042(3) 0.019(2) 0.024(2)
C54 0.044(2) 0.0244(18) 0.045(2) 0.0116(17) 0.0101(18) 0.0092(17)
C53 0.031(2) 0.032(2) 0.058(3) 0.0185(19) 0.0120(19) 0.0029(16)
C52 0.0274(18) 0.033(2) 0.048(2) 0.0171(17) 0.0167(17) 0.0117(15)
C51 0.0227(16) 0.0209(16) 0.0235(16) 0.0065(13) 0.0069(13) 0.0058(13)
C5 0.0211(15) 0.0228(16) 0.0250(16) 0.0076(13) 0.0076(13) 0.0078(13)
C21 0.0208(16) 0.0233(16) 0.0357(19) 0.0092(14) 0.0129(14) 0.0088(13)
C26 0.035(2) 0.033(2) 0.048(2) 0.0011(18) -0.0006(18) 0.0118(17)
C25 0.033(2) 0.032(2) 0.079(3) -0.007(2) 0.005(2) 0.0096(18)
C24 0.033(2) 0.025(2) 0.103(4) 0.019(2) 0.028(2) 0.0142(17)
C23 0.053(3) 0.052(3) 0.078(3) 0.044(3) 0.041(3) 0.035(2)
C22 0.045(2) 0.038(2) 0.039(2) 0.0175(17) 0.0211(18) 0.0243(18)
C61 0.0204(15) 0.0179(15) 0.0322(18) 0.0058(13) 0.0119(13) 0.0039(12)
C62 0.0275(17) 0.0199(16) 0.0289(17) 0.0065(13) 0.0130(14) 0.0079(13)
C63 0.0300(18) 0.0265(18) 0.0321(19) 0.0109(15) 0.0083(15) 0.0089(14)
C64 0.0316(19) 0.036(2) 0.0227(17) 0.0049(15) 0.0088(15) 0.0064(16)
C65 0.0305(19) 0.039(2) 0.0306(19) -0.0017(16) 0.0121(15) 0.0130(16)
C66 0.0272(18) 0.0334(19) 0.0344(19) 0.0067(15) 0.0108(15) 0.0147(15)
C12 0.0279(18) 0.039(2) 0.038(2) 0.0186(17) 0.0099(16) 0.0084(16)
C13 0.0259(19) 0.054(3) 0.055(3) 0.031(2) 0.0046(18) 0.0101(18)
C31 0.0279(17) 0.0191(15) 0.0354(19) 0.0078(14) 0.0173(15) 0.0096(13)
C32 0.048(2) 0.0300(19) 0.041(2) 0.0121(17) 0.0248(19) 0.0109(17)
C33 0.076(4) 0.035(2) 0.066(3) 0.019(2) 0.052(3) 0.012(2)
C34 0.041(2) 0.024(2) 0.091(4) -0.001(2) 0.040(3) -0.0009(18)
C35 0.032(2) 0.035(2) 0.069(3) -0.002(2) 0.017(2) 0.0052(17)
C36 0.0285(19) 0.035(2) 0.044(2) 0.0069(17) 0.0116(17) 0.0088(16)
C43 0.055(3) 0.047(3) 0.032(2) -0.0021(19) 0.0118(19) 0.013(2)
C42 0.0324(19) 0.035(2) 0.034(2) 0.0062(16) 0.0098(16) 0.0092(16)
C56 0.0265(17) 0.0294(18) 0.042(2) 0.0139(16) 0.0133(16) 0.0115(15)
C55 0.042(2) 0.031(2) 0.051(2) 0.0134(18) 0.0189(19) 0.0220(17)
C164 0.029(2) 0.043(3) 0.106(4) 0.032(3) 0.000(3) 0.014(2)
C163 0.036(2) 0.039(2) 0.074(3) 0.031(2) -0.013(2) -0.0025(19)
C162 0.0291(19) 0.033(2) 0.049(2) 0.0177(18) 0.0015(17) -0.0007(16)
C161 0.0235(17) 0.0233(17) 0.045(2) 0.0109(16) 0.0055(16) 0.0018(14)
B101 0.0219(18) 0.0235(19) 0.030(2) 0.0100(16) 0.0046(15) 0.0024(15)
C101 0.0216(16) 0.0233(16) 0.0257(17) 0.0069(13) 0.0077(13) 0.0059(13)
C102 0.0181(15) 0.0232(16) 0.0280(17) 0.0071(13) 0.0054(13) 0.0083(13)
C121 0.0218(16) 0.0247(16) 0.0252(16) 0.0057(13) 0.0112(13) 0.0080(13)
C122 0.0233(16) 0.0283(18) 0.0297(18) 0.0062(14) 0.0096(14) 0.0090(14)
C123 0.0231(17) 0.041(2) 0.0314(19) -0.0012(16) 0.0096(15) 0.0056(15)
C124 0.0316(19) 0.0294(19) 0.042(2) -0.0041(16) 0.0209(17) -0.0001(15)
C154 0.033(2) 0.028(2) 0.061(3) -0.0036(19) 0.000(2) 0.0031(17)
C153 0.043(2) 0.054(3) 0.037(2) -0.006(2) -0.0001(19) 0.006(2)
C152 0.036(2) 0.045(2) 0.029(2) 0.0035(17) 0.0036(17) -0.0002(18)
C151 0.0207(16) 0.0261(17) 0.0312(18) 0.0048(14) 0.0042(14) 0.0025(14)
C105 0.0250(17) 0.0272(17) 0.0250(17) 0.0080(14) 0.0043(14) 0.0050(14)
C126 0.0345(19) 0.0317(19) 0.0324(19) 0.0110(15) 0.0171(16) 0.0138(16)
C125 0.047(2) 0.0236(18) 0.047(2) 0.0102(16) 0.031(2) 0.0102(16)
C103 0.0213(16) 0.0240(16) 0.0253(17) 0.0070(13) 0.0057(13) 0.0079(13)
C104 0.0239(16) 0.0233(16) 0.0248(17) 0.0072(13) 0.0074(13) 0.0034(13)
C141 0.0246(17) 0.0263(17) 0.0229(17) 0.0028(14) 0.0034(13) 0.0019(14)
C146 0.042(2) 0.035(2) 0.0316(19) 0.0109(16) 0.0099(17) 0.0133(17)
C145 0.051(3) 0.038(2) 0.048(2) 0.0087(19) 0.012(2) 0.023(2)
C144 0.041(2) 0.054(3) 0.041(2) -0.001(2) 0.0104(19) 0.023(2)
C143 0.041(2) 0.057(3) 0.030(2) 0.0085(19) 0.0162(17) 0.019(2)
C142 0.0331(19) 0.040(2) 0.0261(18) 0.0096(16) 0.0073(15) 0.0146(16)
C131 0.0232(16) 0.0261(17) 0.0202(16) 0.0023(13) 0.0062(13) 0.0051(13)
C132 0.0266(18) 0.039(2) 0.0320(19) 0.0129(16) 0.0067(15) 0.0070(16)
C133 0.038(2) 0.037(2) 0.030(2) 0.0137(17) 0.0078(16) 0.0051(17)
C134 0.035(2) 0.0307(19) 0.039(2) 0.0087(16) 0.0198(17) 0.0002(16)
C135 0.0234(18) 0.040(2) 0.057(3) 0.0143(19) 0.0159(18) 0.0076(16)
C136 0.0280(18) 0.035(2) 0.044(2) 0.0174(17) 0.0128(16) 0.0105(16)
C111 0.0159(15) 0.0252(16) 0.0272(17) 0.0051(13) 0.0080(13) 0.0055(13)
C112 0.0310(18) 0.0281(18) 0.037(2) 0.0089(15) 0.0148(16) 0.0140(15)
C113 0.042(2) 0.050(2) 0.037(2) 0.0209(19) 0.0145(17) 0.0281(19)
C114 0.0301(19) 0.047(2) 0.0285(19) 0.0114(17) 0.0124(15) 0.0123(17)
C115 0.0252(17) 0.0330(19) 0.0323(19) 0.0029(15) 0.0136(15) 0.0070(15)
C116 0.0250(17) 0.0250(17) 0.0344(19) 0.0082(14) 0.0128(14) 0.0085(14)
C165 0.038(2) 0.051(3) 0.096(4) 0.018(3) 0.006(3) 0.024(2)
C166 0.036(2) 0.038(2) 0.061(3) 0.008(2) 0.008(2) 0.0198(18)
C156 0.0300(19) 0.033(2) 0.038(2) 0.0126(16) 0.0112(16) 0.0072(16)
C155 0.040(2) 0.0255(19) 0.059(3) 0.0093(19) 0.011(2) 0.0057(17)
B1 0.0184(17) 0.0188(17) 0.032(2) 0.0099(15) 0.0091(15) 0.0040(14)

loop_
_atom_type_symbol
_atom_type_description
_atom_type_scat_dispersion_real
_atom_type_scat_dispersion_imag
_atom_type_scat_source
C C 0.0033 0.0016 'International Tables Vol C Tables 4.2.6.8 and 6.1.1.4'
H H 0.0000 0.0000 'International Tables Vol C Tables 4.2.6.8 and 6.1.1.4'
O O 0.0106 0.0060 'International Tables Vol C Tables 4.2.6.8 and 6.1.1.4'
B B 0.0013 0.0007 'International Tables Vol C Tables 4.2.6.8 and 6.1.1.4'

loop_
_geom_angle_atom_site_label_1
_geom_angle_atom_site_label_2
_geom_angle_atom_site_label_3
_geom_angle
B1 O1 C1 117.9(3)
B101 O101 C101 117.2(3)
C43 C44 C45 119.4(4)
C43 C44 H1 120.3
C45 C44 H1 120.3
C44 C45 C46 120.3(4)
C44 C45 H26 119.8
C46 C45 H26 119.8
C45 C46 C41 120.9(4)
C45 C46 H27 119.5
C41 C46 H27 119.5
C46 C41 C42 117.9(3)
C46 C41 C4 123.4(3)
C42 C41 C4 118.7(3)
C5 C4 C3 121.5(3)
C5 C4 C41 122.0(3)
C3 C4 C41 116.3(3)
C2 C3 C31 122.4(3)
C2 C3 C4 121.7(3)
C31 C3 C4 115.9(3)
C3 C2 C21 121.3(3)
C3 C2 C1 119.1(3)
C21 C2 C1 119.0(3)
O1 C1 C11 108.8(3)
O1 C1 C2 105.7(3)
C11 C1 C2 118.0(3)
O1 C1 H14 108.0
C11 C1 H14 108.0
C2 C1 H14 108.0
C16 C11 C12 119.0(3)
C16 C11 C1 122.4(3)
C12 C11 C1 118.6(3)
C11 C16 C15 120.3(4)
C11 C16 H15 119.9
C15 C16 H15 119.9
C14 C15 C16 120.7(4)
C14 C15 H16 119.7
C16 C15 H16 119.7
C15 C14 C13 119.4(4)
C15 C14 H2 120.3
C13 C14 H2 120.3
C53 C54 C55 119.5(4)
C53 C54 H3 120.2
C55 C54 H3 120.2
C54 C53 C52 120.5(4)
C54 C53 H31 119.7
C52 C53 H31 119.8
C53 C52 C51 121.3(4)
C53 C52 H30 119.3
C51 C52 H30 119.3
C52 C51 C56 117.7(3)
C52 C51 C5 117.9(3)
C56 C51 C5 124.4(3)
C4 C5 C51 122.5(3)
C4 C5 B1 121.7(3)
C51 C5 B1 115.6(3)
C22 C21 C26 118.9(3)
C22 C21 C2 122.3(3)
C26 C21 C2 118.8(3)
C21 C26 C25 120.6(4)
C21 C26 H8 119.7
C25 C26 H8 119.7
C24 C25 C26 120.1(4)
C24 C25 H7 120.0
C26 C25 H7 120.0
C23 C24 C25 120.2(4)
C23 C24 H4 119.9
C25 C24 H4 119.9
C24 C23 C22 120.3(4)
C24 C23 H5 119.9
C22 C23 H5 119.9
C21 C22 C23 119.9(4)
C21 C22 H6 120.0
C23 C22 H6 120.0
C62 C61 C66 117.1(3)
C62 C61 B1 123.2(3)
C66 C61 B1 119.6(3)
C61 C62 C63 121.5(3)
C61 C62 H13 119.3
C63 C62 H13 119.3
C64 C63 C62 120.3(3)
C64 C63 H12 119.8
C62 C63 H12 119.8
C65 C64 C63 119.4(3)
C65 C64 H11 120.3
C63 C64 H11 120.3
C64 C65 C66 120.1(3)
C64 C65 H10 119.9
C66 C65 H10 119.9
C65 C66 C61 121.6(3)
C65 C66 H9 119.2
C61 C66 H9 119.2
C11 C12 C13 119.6(4)
C11 C12 H18 120.2
C13 C12 H18 120.2
C14 C13 C12 121.0(4)
C14 C13 H17 119.5
C12 C13 H17 119.5
C32 C31 C36 118.5(3)
C32 C31 C3 121.2(3)
C36 C31 C3 120.1(3)
C31 C32 C33 119.5(4)
C31 C32 H19 120.3
C33 C32 H19 120.3
C34 C33 C32 121.1(4)
C34 C33 H20 119.5
C32 C33 H20 119.5
C35 C34 C33 120.2(4)
C35 C34 H21 119.9
C33 C34 H21 119.9
C34 C35 C36 119.5(4)
C34 C35 H22 120.3
C36 C35 H22 120.3
C31 C36 C35 121.3(4)
C31 C36 H23 119.4
C35 C36 H23 119.4
C44 C43 C42 120.7(4)
C44 C43 H24 119.6
C42 C43 H24 119.6
C43 C42 C41 120.7(4)
C43 C42 H25 119.7
C41 C42 H25 119.7
C55 C56 C51 120.5(3)
C55 C56 H28 119.7
C51 C56 H28 119.7
C54 C55 C56 120.4(4)
C54 C55 H29 119.8
C56 C55 H29 119.8
C165 C164 C163 120.0(4)
C165 C164 H32 120.0
C163 C164 H32 120.0
C164 C163 C162 120.2(5)
C164 C163 H59 119.9
C162 C163 H59 119.9
C161 C162 C163 120.5(5)
C161 C162 H56 119.7
C163 C162 H56 119.7
C162 C161 C166 117.9(4)
C162 C161 B101 122.6(4)
C166 C161 B101 119.5(4)
O101 B101 C161 116.5(3)
O101 B101 C105 119.8(3)
C161 B101 C105 123.7(3)
O101 C101 C111 109.1(3)
O101 C101 C102 106.2(2)
C111 C101 C102 117.7(3)
O101 C101 H55 107.8
C111 C101 H55 107.8
C102 C101 H55 107.8
C103 C102 C121 120.1(3)
C103 C102 C101 117.8(3)
C121 C102 C101 122.1(3)
C126 C121 C122 118.4(3)
C126 C121 C102 120.1(3)
C122 C121 C102 121.4(3)
C123 C122 C121 120.7(3)
C123 C122 H36 119.6
C121 C122 H36 119.6
C124 C123 C122 120.0(4)
C124 C123 H37 120.0
C122 C123 H37 120.0
C125 C124 C123 119.9(3)
C125 C124 H33 120.1
C123 C124 H33 120.1
C155 C154 C153 119.6(4)
C155 C154 H34 120.2
C153 C154 H34 120.2
C154 C153 C152 120.6(4)
C154 C153 H35 119.7
C152 C153 H35 119.7
C153 C152 C151 120.1(4)
C153 C152 H62 120.0
C151 C152 H62 120.0
C156 C151 C152 118.5(3)
C156 C151 C105 118.1(3)
C152 C151 C105 123.5(3)
C104 C105 C151 123.2(3)
C104 C105 B101 122.0(3)
C151 C105 B101 114.6(3)
C121 C126 C125 120.6(4)
C121 C126 H39 119.7
C125 C126 H39 119.7
C124 C125 C126 120.3(4)
C124 C125 H38 119.8
C126 C125 H38 119.8
C102 C103 C104 122.0(3)
C102 C103 C131 120.9(3)
C104 C103 C131 116.9(3)
C105 C104 C103 122.3(3)
C105 C104 C141 123.0(3)
C103 C104 C141 114.1(3)
C146 C141 C142 118.0(3)
C146 C141 C104 118.0(3)
C142 C141 C104 123.9(3)
C145 C146 C141 121.1(4)
C145 C146 H44 119.5
C141 C146 H44 119.5
C146 C145 C144 120.3(4)
C146 C145 H43 119.9
C144 C145 H43 119.9
C143 C144 C145 119.7(4)
C143 C144 H42 120.1
C145 C144 H42 120.1
C144 C143 C142 120.5(4)
C144 C143 H41 119.8
C142 C143 H41 119.8
C143 C142 C141 120.4(4)
C143 C142 H40 119.8
C141 C142 H40 119.8
C132 C131 C136 118.9(3)
C132 C131 C103 121.3(3)
C136 C131 C103 119.8(3)
C131 C132 C133 120.7(3)
C131 C132 H49 119.7
C133 C132 H49 119.7
C134 C133 C132 120.0(4)
C134 C133 H48 120.0
C132 C133 H48 120.0
C135 C134 C133 119.8(3)
C135 C134 H47 120.1
C133 C134 H47 120.1
C134 C135 C136 120.3(4)
C134 C135 H46 119.9
C136 C135 H46 119.9
C131 C136 C135 120.4(4)
C131 C136 H45 119.8
C135 C136 H45 119.8
C112 C111 C116 118.9(3)
C112 C111 C101 118.8(3)
C116 C111 C101 122.3(3)
C111 C112 C113 120.6(3)
C111 C112 H54 119.7
C113 C112 H54 119.7
C114 C113 C112 119.4(3)
C114 C113 H53 120.3
C112 C113 H53 120.3
C115 C114 C113 120.2(3)
C115 C114 H52 119.9
C113 C114 H52 119.9
C114 C115 C116 120.2(3)
C114 C115 H51 119.9
C116 C115 H51 119.9
C115 C116 C111 120.7(3)
C115 C116 H50 119.6
C111 C116 H50 119.6
C164 C165 C166 120.3(5)
C164 C165 H58 119.9
C166 C165 H58 119.9
C165 C166 C161 121.1(5)
C165 C166 H57 119.5
C161 C166 H57 119.5
C155 C156 C151 121.1(4)
C155 C156 H61 119.4
C151 C156 H61 119.4
C154 C155 C156 120.1(4)
C154 C155 H60 119.9
C156 C155 H60 119.9
O1 B1 C61 115.3(3)
O1 B1 C5 119.7(3)
C61 B1 C5 124.9(3)

loop_
_geom_bond_atom_site_label_1
_geom_bond_atom_site_label_2
_geom_bond_distance
O1 B1 1.364(4)
O1 C1 1.449(4)
O101 B101 1.350(5)
O101 C101 1.455(4)
C44 C43 1.374(7)
C44 C45 1.374(6)
C44 H1 0.9500
C45 C46 1.383(5)
C45 H26 0.9500
C46 C41 1.388(5)
C46 H27 0.9500
C41 C42 1.393(5)
C41 C4 1.501(4)
C4 C5 1.359(5)
C4 C3 1.492(4)
C3 C2 1.356(5)
C3 C31 1.490(4)
C2 C21 1.497(4)
C2 C1 1.514(4)
C1 C11 1.500(4)
C1 H14 1.0000
C11 C16 1.386(5)
C11 C12 1.387(5)
C16 C15 1.389(5)
C16 H15 0.9500
C15 C14 1.364(7)
C15 H16 0.9500
C14 C13 1.370(7)
C14 H2 0.9500
C54 C53 1.369(6)
C54 C55 1.377(6)
C54 H3 0.9500
C53 C52 1.371(5)
C53 H31 0.9500
C52 C51 1.389(5)
C52 H30 0.9500
C51 C56 1.395(5)
C51 C5 1.492(4)
C5 B1 1.582(5)
C21 C22 1.377(5)
C21 C26 1.387(5)
C26 C25 1.389(6)
C26 H8 0.9500
C25 C24 1.368(7)
C25 H7 0.9500
C24 C23 1.362(7)
C24 H4 0.9500
C23 C22 1.405(6)
C23 H5 0.9500
C22 H6 0.9500
C61 C62 1.391(5)
C61 C66 1.405(5)
C61 B1 1.561(5)
C62 C63 1.391(5)
C62 H13 0.9500
C63 C64 1.385(5)
C63 H12 0.9500
C64 C65 1.381(5)
C64 H11 0.9500
C65 C66 1.386(5)
C65 H10 0.9500
C66 H9 0.9500
C12 C13 1.394(5)
C12 H18 0.9500
C13 H17 0.9500
C31 C32 1.382(5)
C31 C36 1.389(5)
C32 C33 1.393(6)
C32 H19 0.9500
C33 C34 1.370(8)
C33 H20 0.9500
C34 C35 1.358(7)
C34 H21 0.9500
C35 C36 1.391(6)
C35 H22 0.9500
C36 H23 0.9500
C43 C42 1.377(6)
C43 H24 0.9500
C42 H25 0.9500
C56 C55 1.382(5)
C56 H28 0.9500
C55 H29 0.9500
C164 C165 1.375(8)
C164 C163 1.380(8)
C164 H32 0.9500
C163 C162 1.398(6)
C163 H59 0.9500
C162 C161 1.395(6)
C162 H56 0.9500
C161 C166 1.404(6)
C161 B101 1.569(5)
B101 C105 1.584(5)
C101 C111 1.498(5)
C101 C102 1.521(4)
C101 H55 1.0000
C102 C103 1.362(5)
C102 C121 1.489(5)
C121 C126 1.391(5)
C121 C122 1.391(5)
C122 C123 1.391(5)
C122 H36 0.9500
C123 C124 1.383(6)
C123 H37 0.9500
C124 C125 1.373(6)
C124 H33 0.9500
C154 C155 1.373(7)
C154 C153 1.374(7)
C154 H34 0.9500
C153 C152 1.385(6)
C153 H35 0.9500
C152 C151 1.388(5)
C152 H62 0.9500
C151 C156 1.385(5)
C151 C105 1.500(5)
C105 C104 1.352(5)
C126 C125 1.393(5)
C126 H39 0.9500
C125 H38 0.9500
C103 C104 1.490(5)
C103 C131 1.501(5)
C104 C141 1.497(5)
C141 C146 1.391(5)
C141 C142 1.397(5)
C146 C145 1.377(6)
C146 H44 0.9500
C145 C144 1.379(6)
C145 H43 0.9500
C144 C143 1.370(6)
C144 H42 0.9500
C143 C142 1.387(5)
C143 H41 0.9500
C142 H40 0.9500
C131 C132 1.378(5)
C131 C136 1.384(5)
C132 C133 1.391(5)
C132 H49 0.9500
C133 C134 1.376(6)
C133 H48 0.9500
C134 C135 1.374(6)
C134 H47 0.9500
C135 C136 1.387(5)
C135 H46 0.9500
C136 H45 0.9500
C111 C112 1.382(5)
C111 C116 1.391(5)
C112 C113 1.392(5)
C112 H54 0.9500
C113 C114 1.387(6)
C113 H53 0.9500
C114 C115 1.370(5)
C114 H52 0.9500
C115 C116 1.378(5)
C115 H51 0.9500
C116 H50 0.9500
C165 C166 1.382(6)
C165 H58 0.9500
C166 H57 0.9500
C156 C155 1.377(5)
C156 H61 0.9500
C155 H60 0.9500

loop_
_geom_torsion_atom_site_label_1
_geom_torsion_atom_site_label_2
_geom_torsion_atom_site_label_3
_geom_torsion_atom_site_label_4
_geom_torsion
C43 C44 C45 C46 -1.3(7)
C44 C45 C46 C41 -0.5(6)
C45 C46 C41 C42 2.2(5)
C45 C46 C41 C4 -176.6(3)
C46 C41 C4 C5 103.9(4)
C42 C41 C4 C5 -74.9(4)
C46 C41 C4 C3 -80.2(4)
C42 C41 C4 C3 101.0(4)
C5 C4 C3 C2 44.1(5)
C41 C4 C3 C2 -131.8(3)
C5 C4 C3 C31 -136.5(3)
C41 C4 C3 C31 47.6(4)
C31 C3 C2 C21 8.0(5)
C4 C3 C2 C21 -172.6(3)
C31 C3 C2 C1 178.4(3)
C4 C3 C2 C1 -2.3(5)
B1 O1 C1 C11 -161.4(3)
B1 O1 C1 C2 70.9(3)
C3 C2 C1 O1 -75.0(4)
C21 C2 C1 O1 95.5(3)
C3 C2 C1 C11 163.0(3)
C21 C2 C1 C11 -26.4(5)
O1 C1 C11 C16 -42.8(4)
C2 C1 C11 C16 77.5(4)
O1 C1 C11 C12 134.1(3)
C2 C1 C11 C12 -105.5(4)
C12 C11 C16 C15 0.6(6)
C1 C11 C16 C15 177.6(3)
C11 C16 C15 C14 -0.5(6)
C16 C15 C14 C13 -0.4(7)
C55 C54 C53 C52 -1.2(7)
C54 C53 C52 C51 0.3(7)
C53 C52 C51 C56 0.7(6)
C53 C52 C51 C5 -177.0(4)
C3 C4 C5 C51 -172.4(3)
C41 C4 C5 C51 3.3(5)
C3 C4 C5 B1 3.0(5)
C41 C4 C5 B1 178.7(3)
C52 C51 C5 C4 129.2(4)
C56 C51 C5 C4 -48.4(5)
C52 C51 C5 B1 -46.5(4)
C56 C51 C5 B1 136.0(3)
C3 C2 C21 C22 -103.9(4)
C1 C2 C21 C22 85.7(4)
C3 C2 C21 C26 78.1(4)
C1 C2 C21 C26 -92.3(4)
C22 C21 C26 C25 0.0(6)
C2 C21 C26 C25 178.1(4)
C21 C26 C25 C24 1.7(7)
C26 C25 C24 C23 -1.3(7)
C25 C24 C23 C22 -0.7(6)
C26 C21 C22 C23 -2.0(5)
C2 C21 C22 C23 179.9(3)
C24 C23 C22 C21 2.4(6)
C66 C61 C62 C63 -0.3(5)
B1 C61 C62 C63 -177.7(3)
C61 C62 C63 C64 -0.4(5)
C62 C63 C64 C65 0.8(5)
C63 C64 C65 C66 -0.5(6)
C64 C65 C66 C61 -0.2(6)
C62 C61 C66 C65 0.6(5)
B1 C61 C66 C65 178.1(3)
C16 C11 C12 C13 0.1(5)
C1 C11 C12 C13 -176.9(3)
C15 C14 C13 C12 1.1(6)
C11 C12 C13 C14 -1.0(6)
C2 C3 C31 C32 68.9(5)
C4 C3 C31 C32 -110.4(4)
C2 C3 C31 C36 -115.3(4)
C4 C3 C31 C36 65.3(4)
C36 C31 C32 C33 -0.3(6)
C3 C31 C32 C33 175.6(3)
C31 C32 C33 C34 0.3(6)
C32 C33 C34 C35 0.1(7)
C33 C34 C35 C36 -0.6(7)
C32 C31 C36 C35 -0.2(6)
C3 C31 C36 C35 -176.1(3)
C34 C35 C36 C31 0.6(6)
C45 C44 C43 C42 1.3(7)
C44 C43 C42 C41 0.5(7)
C46 C41 C42 C43 -2.3(5)
C4 C41 C42 C43 176.6(4)
C52 C51 C56 C55 -0.7(5)
C5 C51 C56 C55 176.9(3)
C53 C54 C55 C56 1.3(6)
C51 C56 C55 C54 -0.3(6)
C165 C164 C163 C162 -0.1(7)
C164 C163 C162 C161 -0.6(6)
C163 C162 C161 C166 0.6(5)
C163 C162 C161 B101 -179.2(3)
C101 O101 B101 C161 -178.6(3)
C101 O101 B101 C105 3.4(4)
C162 C161 B101 O101 172.7(3)
C166 C161 B101 O101 -7.2(5)
C162 C161 B101 C105 -9.5(5)
C166 C161 B101 C105 170.6(3)
B101 O101 C101 C111 -159.1(3)
B101 O101 C101 C102 73.2(3)
O101 C101 C102 C103 -75.7(4)
C111 C101 C102 C103 161.8(3)
O101 C101 C102 C121 101.9(3)
C111 C101 C102 C121 -20.6(4)
C103 C102 C121 C126 61.7(4)
C101 C102 C121 C126 -115.9(4)
C103 C102 C121 C122 -114.8(4)
C101 C102 C121 C122 67.7(4)
C126 C121 C122 C123 -3.3(5)
C102 C121 C122 C123 173.2(3)
C121 C122 C123 C124 1.3(5)
C122 C123 C124 C125 1.4(5)
C155 C154 C153 C152 1.3(7)
C154 C153 C152 C151 -2.0(7)
C153 C152 C151 C156 1.1(6)
C153 C152 C151 C105 -177.8(4)
C156 C151 C105 C104 129.2(4)
C152 C151 C105 C104 -51.9(5)
C156 C151 C105 B101 -47.1(4)
C152 C151 C105 B101 131.7(4)
O101 B101 C105 C104 -51.0(5)
C161 B101 C105 C104 131.2(4)
O101 B101 C105 C151 125.4(3)
C161 B101 C105 C151 -52.4(4)
C122 C121 C126 C125 2.8(5)
C102 C121 C126 C125 -173.7(3)
C123 C124 C125 C126 -1.9(5)
C121 C126 C125 C124 -0.3(5)
C121 C102 C103 C104 -179.2(3)
C101 C102 C103 C104 -1.5(5)
C121 C102 C103 C131 6.5(5)
C101 C102 C103 C131 -175.8(3)
C151 C105 C104 C103 -171.0(3)
B101 C105 C104 C103 5.1(5)
C151 C105 C104 C141 0.6(5)
B101 C105 C104 C141 176.7(3)
C102 C103 C104 C105 41.8(5)
C131 C103 C104 C105 -143.7(3)
C102 C103 C104 C141 -130.6(3)
C131 C103 C104 C141 44.0(4)
C105 C104 C141 C146 -77.3(5)
C103 C104 C141 C146 95.0(4)
C105 C104 C141 C142 105.6(4)
C103 C104 C141 C142 -82.2(4)
C142 C141 C146 C145 -0.3(6)
C104 C141 C146 C145 -177.7(4)
C141 C146 C145 C144 0.2(6)
C146 C145 C144 C143 -0.5(7)
C145 C144 C143 C142 1.0(7)
C144 C143 C142 C141 -1.1(6)
C146 C141 C142 C143 0.8(5)
C104 C141 C142 C143 178.0(3)
C102 C103 C131 C132 -108.6(4)
C104 C103 C131 C132 76.8(4)
C102 C103 C131 C136 72.2(4)
C104 C103 C131 C136 -102.4(4)
C136 C131 C132 C133 -0.4(6)
C103 C131 C132 C133 -179.5(3)
C131 C132 C133 C134 0.7(6)
C132 C133 C134 C135 -0.3(6)
C133 C134 C135 C136 -0.5(6)
C132 C131 C136 C135 -0.4(6)
C103 C131 C136 C135 178.7(4)
C134 C135 C136 C131 0.9(6)
O101 C101 C111 C112 132.5(3)
C102 C101 C111 C112 -106.6(4)
O101 C101 C111 C116 -46.1(4)
C102 C101 C111 C116 74.9(4)
C116 C111 C112 C113 -0.9(5)
C101 C111 C112 C113 -179.5(3)
C111 C112 C113 C114 0.9(6)
C112 C113 C114 C115 -0.1(6)
C113 C114 C115 C116 -0.6(6)
C114 C115 C116 C111 0.6(5)
C112 C111 C116 C115 0.1(5)
C101 C111 C116 C115 178.7(3)
C163 C164 C165 C166 0.7(7)
C164 C165 C166 C161 -0.6(7)
C162 C161 C166 C165 0.0(6)
B101 C161 C166 C165 179.8(4)
C152 C151 C156 C155 0.4(6)
C105 C151 C156 C155 179.3(4)
C153 C154 C155 C156 0.1(7)
C151 C156 C155 C154 -1.0(6)
C1 O1 B1 C61 -175.3(3)
C1 O1 B1 C5 5.3(4)
C62 C61 B1 O1 175.7(3)
C66 C61 B1 O1 -1.7(4)
C62 C61 B1 C5 -5.0(5)
C66 C61 B1 C5 177.6(3)
C4 C5 B1 O1 -51.1(5)
C51 C5 B1 O1 124.6(3)
C4 C5 B1 C61 129.6(4)
C51 C5 B1 C61 -54.7(4)
